data_2019131
loop_
_publ_author_name
'Zhang, Wenhui'
'Oliver, Allen G.'
'Vu, Henry M.'
'Duman, John G.'
'Serianni, Anthony S.'

_publ_section_title
;
 Methyl 4-<i>O</i>-\b-<small>D</small>-xylopyranosyl
 \b-<small>D</small>-mannopyranoside, a core disaccharide of an antifreeze
 glycolipid
;
_journal_coeditor_code FN3140
_journal_issue 9
_journal_name_full 'Acta Crystallographica Section C'
_journal_page_first 1047
_journal_page_last 1050
_journal_paper_doi 10.1107/S0108270113019021
_journal_volume 69
_journal_year 2013
_chemical_formula_iupac 'C12 H22 O10'
_chemical_formula_moiety 'C12 H22 O10'
_chemical_formula_sum 'C12 H22 O10'
_chemical_formula_weight 326.29
_chemical_name_systematic
;
Methyl 4-<i>O</i>-\b-<i>D</i>-xylopyranosyl \b-<i>D</i>-mannopyranoside
;
_space_group_crystal_system monoclinic
_space_group_IT_number 4
_space_group_name_Hall 'P 2yb'
_space_group_name_H-M_alt 'P 1 21 1'
_symmetry_space_group_name_Hall 'P 2yb'
_symmetry_space_group_name_H-M 'P 1 21 1'
_atom_sites_solution_hydrogens mixed
_atom_sites_solution_primary vecmap
_atom_sites_solution_secondary difmap
_audit_creation_method SHELXL-2012
_cell_angle_alpha 90
_cell_angle_beta 97.406(2)
_cell_angle_gamma 90
_cell_formula_units_Z 2
_cell_length_a 8.9763(9)
_cell_length_b 7.4575(7)
_cell_length_c 11.0026(11)
_cell_measurement_reflns_used 9986
_cell_measurement_temperature 120(2)
_cell_measurement_theta_max 71.38
_cell_measurement_theta_min 4.05
_cell_volume 730.38(12)
_computing_cell_refinement 'SAINT (Bruker, 2012)'
_computing_data_collection 'APEX2 (Bruker, 2012)'
_computing_data_reduction 'SAINT (Bruker, 2012)'
_computing_molecular_graphics 'POV-ray (Cason, 2003) and DIAMOND (Brandenburg, 2009)'
_computing_publication_material 'enCIFer (Allen <i>et al.</i>, 2004) and publCIF (Westrip, 2010)'
_computing_structure_refinement 'SHELXL2012 (Sheldrick, 2012<i>b</i>)'
_computing_structure_solution 'SHELXT (Sheldrick, 2012<i>a</i>)'
_diffrn_ambient_temperature 120(2)
_diffrn_detector_area_resol_mean 8.33
_diffrn_measured_fraction_theta_full 0.999
_diffrn_measured_fraction_theta_max 0.998
_diffrn_measurement_device_type 'Bruker APEXII'
_diffrn_measurement_method 'combination of \w and \f scans'
_diffrn_radiation_type CuK\a
_diffrn_radiation_wavelength 1.54184
_diffrn_reflns_av_R_equivalents 0.0312
_diffrn_reflns_limit_h_max 10
_diffrn_reflns_limit_h_min -11
_diffrn_reflns_limit_k_max 9
_diffrn_reflns_limit_k_min -8
_diffrn_reflns_limit_l_max 13
_diffrn_reflns_limit_l_min -13
_diffrn_reflns_number 10641
_diffrn_reflns_theta_full 67.679
_diffrn_reflns_theta_max 71.418
_diffrn_reflns_theta_min 4.052
_exptl_absorpt_coefficient_mu 1.132
_exptl_absorpt_correction_T_max 1.0000
_exptl_absorpt_correction_T_min 0.9089
_exptl_absorpt_correction_type numerical
_exptl_absorpt_process_details '(SADABS; Sheldrick, 2008)'
_exptl_crystal_colour colorless
_exptl_crystal_density_diffrn 1.484
_exptl_crystal_description block
_exptl_crystal_F_000 348
_exptl_crystal_size_max 0.316
_exptl_crystal_size_mid 0.144
_exptl_crystal_size_min 0.106
_refine_diff_density_max 0.273
_refine_diff_density_min -0.207
_refine_ls_abs_structure_details
;
Flack x determined using 1029 quotients [(I+)-(I-)]/[(I+)+(I-)]
(Parsons and Flack (2004), Acta Cryst. A60, s61).
;
_refine_ls_abs_structure_Flack 0.03(5)
_refine_ls_extinction_coef 0.0085(12)
_refine_ls_extinction_expression Fc^*^=kFc[1+0.001xFc^2^\l^3^/sin(2\q)]^-1/4^
_refine_ls_extinction_method SHELXL
_refine_ls_goodness_of_fit_ref 1.059
_refine_ls_hydrogen_treatment mixed
_refine_ls_matrix_type full
_refine_ls_number_parameters 224
_refine_ls_number_reflns 2571
_refine_ls_number_restraints 1
_refine_ls_restrained_S_all 1.059
_refine_ls_R_factor_all 0.0264
_refine_ls_R_factor_gt 0.0261
_refine_ls_shift/su_max 0.000
_refine_ls_shift/su_mean 0.000
_refine_ls_structure_factor_coef Fsqd
_refine_ls_weighting_details
;
 w=1/[\s^2^(Fo^2^)+(0.0431P)^2^+0.1364P]
 where P=(Fo^2^+2Fc^2^)/3
;
_refine_ls_weighting_scheme calc
_refine_ls_wR_factor_gt 0.0687
_refine_ls_wR_factor_ref 0.0688
_reflns_number_gt 2567
_reflns_number_total 2571
_reflns_threshold_expression I>2\s(I)
_cod_data_source_file fn3140.cif
_cod_data_source_block II
_cod_database_code 2019131
_cod_database_fobs_code 2019131
_shelx_space_group_comment
;
The symmetry employed for this shelxl refinement is uniquely defined
by the following loop, which should always be used as a source of
symmetry information in preference to the above space-group names.
They are only intended as comments.
;
_shelx_estimated_absorpt_t_min 0.716
_shelx_estimated_absorpt_t_max 0.889
_shelxl_version_number .000002012

loop_
_space_group_symop_operation_xyz
'x, y, z'
'-x, y+1/2, -z'

loop_
_atom_site_type_symbol
_atom_site_label
_atom_site_fract_x
_atom_site_fract_y
_atom_site_fract_z
_atom_site_U_iso_or_equiv
_atom_site_adp_type
_atom_site_calc_flag
_atom_site_occupancy
O O1 0.62043(14) -0.00497(19) 0.63442(11) 0.0203(3) Uani d 1
O O2 0.76518(14) -0.0690(2) 0.85577(11) 0.0208(3) Uani d 1
H H2 0.775(3) -0.123(5) 0.925(3) 0.031(7) Uiso d 1
O O3 0.66415(15) 0.0780(2) 1.06503(11) 0.0193(3) Uani d 1
H H3 0.683(4) 0.153(5) 1.119(3) 0.043(8) Uiso d 1
O O5 0.72002(13) 0.25556(18) 0.71721(10) 0.0158(3) Uani d 1
O O6 0.77159(15) 0.6414(2) 0.67367(11) 0.0197(3) Uani d 1
H H6 0.741(3) 0.739(5) 0.697(3) 0.033(7) Uiso d 1
C C1 0.60745(19) 0.1232(3) 0.72421(15) 0.0161(4) Uani d 1
H H1A 0.5058 0.1799 0.7101 0.019 Uiso calc 1
C C2 0.62852(19) 0.0297(3) 0.84834(15) 0.0171(4) Uani d 1
H H2A 0.5431 -0.0547 0.8536 0.021 Uiso calc 1
C C3 0.63237(18) 0.1699(3) 0.95052(15) 0.0155(3) Uani d 1
H H3A 0.5302 0.2247 0.9465 0.019 Uiso calc 1
C C4 0.74467(18) 0.3191(2) 0.93466(14) 0.0142(3) Uani d 1
H H4A 0.8500 0.2730 0.9505 0.017 Uiso calc 1
C C5 0.71220(18) 0.3958(2) 0.80448(14) 0.0149(3) Uani d 1
H H5A 0.6093 0.4495 0.7927 0.018 Uiso calc 1
C C6 0.82592(19) 0.5370(2) 0.77938(15) 0.0166(4) Uani d 1
H H6A 0.8466 0.6168 0.8515 0.020 Uiso calc 1
H H6B 0.9213 0.4779 0.7661 0.020 Uiso calc 1
C C7 0.5867(2) 0.0625(3) 0.51180(16) 0.0249(4) Uani d 1
H H7A 0.5980 -0.0339 0.4532 0.037 Uiso calc 1
H H7B 0.6558 0.1605 0.4992 0.037 Uiso calc 1
H H7C 0.4831 0.1071 0.4992 0.037 Uiso calc 1
O O1' 0.72263(13) 0.46436(17) 1.01656(10) 0.0149(3) Uani d 1
O O2' 0.86060(14) 0.79277(19) 1.09326(11) 0.0189(3) Uani d 1
H H2' 0.825(3) 0.891(5) 1.107(2) 0.030(7) Uiso d 1
O O3' 0.84216(15) 0.85384(19) 1.34740(11) 0.0206(3) Uani d 1
H H3' 0.905(3) 0.888(5) 1.401(3) 0.037(7) Uiso d 1
O O4' 0.93920(15) 0.5398(2) 1.50096(11) 0.0202(3) Uani d 1
H H4' 0.890(3) 0.578(4) 1.552(3) 0.027(7) Uiso d 1
O O5' 0.78731(14) 0.34767(19) 1.20623(10) 0.0192(3) Uani d 1
C C1' 0.82595(18) 0.4803(2) 1.12206(14) 0.0144(4) Uani d 1
H H1'A 0.9308 0.4621 1.1029 0.017 Uiso calc 1
C C2' 0.80709(18) 0.6659(3) 1.17393(15) 0.0142(3) Uani d 1
H H2'A 0.6975 0.6880 1.1758 0.017 Uiso calc 1
C C3' 0.88812(18) 0.6863(3) 1.30373(15) 0.0151(4) Uani d 1
H H3'A 0.9990 0.6883 1.3011 0.018 Uiso calc 1
C C4' 0.84947(19) 0.5316(3) 1.38443(15) 0.0162(4) Uani d 1
H H4'A 0.7408 0.5380 1.3956 0.019 Uiso calc 1
C C5' 0.8808(2) 0.3556(3) 1.32336(15) 0.0192(4) Uani d 1
H H5'A 0.9881 0.3486 1.3115 0.023 Uiso calc 1
H H5'B 0.8577 0.2537 1.3754 0.023 Uiso calc 1

loop_
_atom_site_aniso_label
_atom_site_aniso_U_11
_atom_site_aniso_U_22
_atom_site_aniso_U_33
_atom_site_aniso_U_12
_atom_site_aniso_U_13
_atom_site_aniso_U_23
O1 0.0293(6) 0.0175(7) 0.0135(6) -0.0012(5) 0.0009(5) -0.0041(5)
O2 0.0291(6) 0.0184(7) 0.0149(6) 0.0063(5) 0.0032(5) 0.0011(5)
O3 0.0289(7) 0.0156(7) 0.0132(6) -0.0028(5) 0.0022(5) 0.0007(5)
O5 0.0208(6) 0.0143(7) 0.0128(5) -0.0011(5) 0.0040(4) -0.0026(5)
O6 0.0300(7) 0.0153(7) 0.0140(5) 0.0024(5) 0.0040(5) 0.0014(5)
C1 0.0177(8) 0.0163(9) 0.0143(7) -0.0008(6) 0.0013(6) -0.0034(7)
C2 0.0205(8) 0.0151(9) 0.0160(8) -0.0011(7) 0.0031(6) -0.0010(7)
C3 0.0185(7) 0.0161(9) 0.0119(7) -0.0004(7) 0.0022(6) 0.0001(6)
C4 0.0172(7) 0.0137(9) 0.0117(7) 0.0011(6) 0.0019(6) -0.0020(6)
C5 0.0193(7) 0.0143(9) 0.0110(7) 0.0015(6) 0.0016(6) -0.0022(6)
C6 0.0231(8) 0.0145(9) 0.0121(7) -0.0010(7) 0.0019(6) 0.0004(6)
C7 0.0338(10) 0.0273(11) 0.0131(8) -0.0024(8) 0.0012(7) -0.0026(7)
O1' 0.0185(5) 0.0147(6) 0.0107(5) 0.0018(4) -0.0006(4) -0.0027(5)
O2' 0.0273(7) 0.0151(7) 0.0138(6) -0.0009(5) 0.0009(5) 0.0033(5)
O3' 0.0271(6) 0.0169(7) 0.0160(6) 0.0036(5) -0.0044(5) -0.0048(5)
O4' 0.0254(6) 0.0247(8) 0.0098(6) 0.0040(5) -0.0005(5) -0.0011(5)
O5' 0.0304(6) 0.0148(7) 0.0112(5) -0.0040(5) -0.0018(5) 0.0010(5)
C1' 0.0173(7) 0.0160(9) 0.0097(7) 0.0004(6) 0.0007(6) 0.0012(6)
C2' 0.0163(7) 0.0146(9) 0.0116(7) 0.0005(6) 0.0015(6) 0.0017(6)
C3' 0.0184(8) 0.0149(9) 0.0116(8) 0.0006(6) 0.0002(6) -0.0017(6)
C4' 0.0185(7) 0.0177(10) 0.0117(7) 0.0005(7) -0.0003(6) 0.0006(7)
C5' 0.0273(9) 0.0175(10) 0.0114(7) 0.0013(7) -0.0026(6) 0.0024(7)

loop_
_atom_type_symbol
_atom_type_description
_atom_type_scat_dispersion_real
_atom_type_scat_dispersion_imag
_atom_type_scat_source
C C 0.0181 0.0091 'International Tables Vol C Tables 4.2.6.8 and 6.1.1.4'
H H 0.0000 0.0000 'International Tables Vol C Tables 4.2.6.8 and 6.1.1.4'
O O 0.0492 0.0322 'International Tables Vol C Tables 4.2.6.8 and 6.1.1.4'

loop_
_geom_angle_atom_site_label_1
_geom_angle_atom_site_label_2
_geom_angle_atom_site_label_3
_geom_angle
C1 O1 C7 113.58(15)
C2 O2 H2 106.5(18)
C3 O3 H3 108(2)
C1 O5 C5 112.04(12)
C6 O6 H6 108(2)
O1 C1 O5 108.27(13)
O1 C1 C2 108.10(15)
O5 C1 C2 111.05(13)
O1 C1 H1A 109.8
O5 C1 H1A 109.8
C2 C1 H1A 109.8
O2 C2 C1 107.13(13)
O2 C2 C3 111.90(14)
C1 C2 C3 109.53(15)
O2 C2 H2A 109.4
C1 C2 H2A 109.4
C3 C2 H2A 109.4
O3 C3 C4 112.98(13)
O3 C3 C2 107.60(15)
C4 C3 C2 111.48(13)
O3 C3 H3A 108.2
C4 C3 H3A 108.2
C2 C3 H3A 108.2
O1' C4 C3 109.33(13)
O1' C4 C5 106.19(13)
C3 C4 C5 109.24(13)
O1' C4 H4A 110.7
C3 C4 H4A 110.7
C5 C4 H4A 110.7
O5 C5 C6 107.07(13)
O5 C5 C4 109.55(14)
C6 C5 C4 112.17(13)
O5 C5 H5A 109.3
C6 C5 H5A 109.3
C4 C5 H5A 109.3
O6 C6 C5 111.02(14)
O6 C6 H6A 109.4
C5 C6 H6A 109.4
O6 C6 H6B 109.4
C5 C6 H6B 109.4
H6A C6 H6B 108.0
O1 C7 H7A 109.5
O1 C7 H7B 109.5
H7A C7 H7B 109.5
O1 C7 H7C 109.5
H7A C7 H7C 109.5
H7B C7 H7C 109.5
C1' O1' C4 117.07(12)
C2' O2' H2' 108(2)
C3' O3' H3' 109(2)
C4' O4' H4' 110.5(19)
C1' O5' C5' 112.83(13)
O1' C1' O5' 106.85(13)
O1' C1' C2' 107.26(13)
O5' C1' C2' 109.89(13)
O1' C1' H1'A 110.9
O5' C1' H1'A 110.9
C2' C1' H1'A 110.9
O2' C2' C1' 108.03(13)
O2' C2' C3' 111.08(14)
C1' C2' C3' 112.39(14)
O2' C2' H2'A 108.4
C1' C2' H2'A 108.4
C3' C2' H2'A 108.4
O3' C3' C4' 111.82(13)
O3' C3' C2' 106.30(14)
C4' C3' C2' 110.71(14)
O3' C3' H3'A 109.3
C4' C3' H3'A 109.3
C2' C3' H3'A 109.3
O4' C4' C5' 108.68(14)
O4' C4' C3' 110.31(14)
C5' C4' C3' 109.14(13)
O4' C4' H4'A 109.6
C5' C4' H4'A 109.6
C3' C4' H4'A 109.6
O5' C5' C4' 108.11(14)
O5' C5' H5'A 110.1
C4' C5' H5'A 110.1
O5' C5' H5'B 110.1
C4' C5' H5'B 110.1
H5'A C5' H5'B 108.4

loop_
_geom_bond_atom_site_label_1
_geom_bond_atom_site_label_2
_geom_bond_distance
O1 C1 1.390(2)
O1 C7 1.435(2)
O2 C2 1.424(2)
O2 H2 0.86(3)
O3 C3 1.430(2)
O3 H3 0.82(4)
O5 C1 1.422(2)
O5 C5 1.428(2)
O6 C6 1.432(2)
O6 H6 0.83(4)
C1 C2 1.523(2)
C1 H1A 1.0000
C2 C3 1.532(2)
C2 H2A 1.0000
C3 C4 1.526(2)
C3 H3A 1.0000
C4 O1' 1.439(2)
C4 C5 1.535(2)
C4 H4A 1.0000
C5 C6 1.516(2)
C5 H5A 1.0000
C6 H6A 0.9900
C6 H6B 0.9900
C7 H7A 0.9800
C7 H7B 0.9800
C7 H7C 0.9800
O1' C1' 1.3942(19)
O2' C2' 1.422(2)
O2' H2' 0.82(3)
O3' C3' 1.419(2)
O3' H3' 0.80(3)
O4' C4' 1.425(2)
O4' H4' 0.81(3)
O5' C1' 1.428(2)
O5' C5' 1.4457(19)
C1' C2' 1.515(2)
C1' H1'A 1.0000
C2' C3' 1.524(2)
C2' H2'A 1.0000
C3' C4' 1.523(2)
C3' H3'A 1.0000
C4' C5' 1.517(3)
C4' H4'A 1.0000
C5' H5'A 0.9900
C5' H5'B 0.9900

loop_
_geom_hbond_atom_site_label_D
_geom_hbond_atom_site_label_H
_geom_hbond_atom_site_label_A
_geom_hbond_site_symmetry_A
_geom_hbond_distance_DH
_geom_hbond_distance_HA
_geom_hbond_distance_DA
_geom_hbond_angle_DHA
O2 H2 O2' 1_545 0.86(3) 2.01(3) 2.8368(19) 162(3)
O3 H3 O5' . 0.82(4) 1.91(4) 2.690(2) 158(3)
O6 H6 O1 1_565 0.83(4) 2.26(4) 2.972(2) 144(3)
O6 H6 O2 1_565 0.83(4) 2.25(3) 2.952(2) 143(3)
O2' H2' O3 1_565 0.82(3) 2.02(3) 2.755(2) 149(3)
O3' H3' O4' 2_758 0.80(3) 2.00(3) 2.7776(18) 162(3)
O4' H4' O6 1_556 0.81(3) 1.87(3) 2.6806(19) 174(3)

loop_
_geom_torsion_atom_site_label_1
_geom_torsion_atom_site_label_2
_geom_torsion_atom_site_label_3
_geom_torsion_atom_site_label_4
_geom_torsion
C7 O1 C1 O5 -65.97(17)
C7 O1 C1 C2 173.64(14)
C5 O5 C1 O1 178.38(13)
C5 O5 C1 C2 -63.08(18)
O1 C1 C2 O2 52.20(18)
O5 C1 C2 O2 -66.44(18)
O1 C1 C2 C3 173.76(13)
O5 C1 C2 C3 55.12(17)
O2 C2 C3 O3 -56.85(18)
C1 C2 C3 O3 -175.49(13)
O2 C2 C3 C4 67.55(18)
C1 C2 C3 C4 -51.09(18)
O3 C3 C4 O1' -70.35(17)
C2 C3 C4 O1' 168.33(13)
O3 C3 C4 C5 173.83(14)
C2 C3 C4 C5 52.51(18)
C1 O5 C5 C6 -174.22(13)
C1 O5 C5 C4 63.91(16)
O1' C4 C5 O5 -175.39(12)
C3 C4 C5 O5 -57.58(16)
O1' C4 C5 C6 65.86(16)
C3 C4 C5 C6 -176.34(14)
O5 C5 C6 O6 76.26(17)
C4 C5 C6 O6 -163.53(13)
C3 C4 O1' C1' 103.39(15)
C5 C4 O1' C1' -138.87(14)
C4 O1' C1' O5' -77.62(16)
C4 O1' C1' C2' 164.58(13)
C5' O5' C1' O1' -176.68(13)
C5' O5' C1' C2' -60.62(17)
O1' C1' C2' O2' -69.85(16)
O5' C1' C2' O2' 174.35(13)
O1' C1' C2' C3' 167.25(13)
O5' C1' C2' C3' 51.45(17)
O2' C2' C3' O3' 67.76(17)
C1' C2' C3' O3' -171.07(13)
O2' C2' C3' C4' -170.60(14)
C1' C2' C3' C4' -49.44(18)
O3' C3' C4' O4' -68.69(18)
C2' C3' C4' O4' 172.98(13)
O3' C3' C4' C5' 171.97(14)
C2' C3' C4' C5' 53.64(17)
C1' O5' C5' C4' 65.87(17)
O4' C4' C5' O5' 179.06(13)
C3' C4' C5' O5' -60.60(17)
